data_2213390
loop_
_publ_author_name
'Rashidi Ranjbar, Parviz'
'Abbasi, Alireza'
'Vafakish, Bahareh'
'Fischer, Andreas'

_publ_section_title
;
 1-[(2-Hydroxy-1-naphthyl)(phenyl)methyl]-2-naphthol ethanol solvate
;
_journal_coeditor_code HK2191
_journal_issue 5
_journal_name_full 'Acta Crystallographica Section E'
_journal_page_first o2093
_journal_page_last o2094
_journal_paper_doi 10.1107/S1600536807010033
_journal_volume 63
_journal_year 2007
_chemical_formula_iupac 'C27 H20 O2, C2 H6 O'
_chemical_formula_moiety 'C27 H20 O2, C2 H6 O'
_chemical_formula_sum 'C29 H26 O3'
_chemical_formula_weight 422.5
_chemical_name_systematic ?
_space_group_IT_number 2
_symmetry_cell_setting triclinic
_symmetry_space_group_name_Hall '-P 1'
_symmetry_space_group_name_H-M 'P -1'
_atom_sites_solution_primary direct
_atom_sites_solution_secondary difmap
_cell_angle_alpha 82.20(2)
_cell_angle_beta 78.20(2)
_cell_angle_gamma 73.872(15)
_cell_formula_units_Z 2
_cell_length_a 8.691(2)
_cell_length_b 10.8185(13)
_cell_length_c 12.492(4)
_cell_measurement_reflns_used 34
_cell_measurement_temperature 298
_cell_measurement_theta_max 20.6
_cell_measurement_theta_min 8.5
_cell_volume 1100.6(5)
_computing_cell_refinement 'DIRAX/LSQ (Duisenberg, 1992)'
_computing_data_collection 'COLLECT (Nonius, 1999)'
_computing_data_reduction 'EvalCCD (Duisenberg <i>et al.</i>,  2003)'
_computing_molecular_graphics 'DIAMOND (Brandenburg, 2006)'
_computing_publication_material 'maXus (Mackay <i>et al.</i>,  1999)'
_computing_structure_refinement 'SHELXL97 (Sheldrick, 1997)'
_computing_structure_solution 'SHELXS97 (Sheldrick, 1997)'
_diffrn_measured_fraction_theta_full 0.995
_diffrn_measured_fraction_theta_max 0.995
_diffrn_measurement_device 'Bruker--Nonius KappaCCD'
_diffrn_measurement_method '\f & \w'
_diffrn_radiation_source 'fine-focus sealed tube'
_diffrn_radiation_type MoK\a
_diffrn_reflns_av_R_equivalents 0.0362
_diffrn_reflns_av_sigmaI/netI 0.0339
_diffrn_reflns_limit_h_max 11
_diffrn_reflns_limit_h_min -11
_diffrn_reflns_limit_k_max 14
_diffrn_reflns_limit_k_min -14
_diffrn_reflns_limit_l_max 16
_diffrn_reflns_limit_l_min -16
_diffrn_reflns_number 22213
_diffrn_reflns_theta_full 27.50
_diffrn_reflns_theta_max 27.50
_diffrn_reflns_theta_min 4.68
_diffrn_standards_number 0
_exptl_absorpt_coefficient_mu 0.081
_exptl_absorpt_correction_type none
_exptl_crystal_colour Colourless
_exptl_crystal_density_diffrn 1.272
_exptl_crystal_density_method 'not measured'
_exptl_crystal_description Fragment
_exptl_crystal_F_000 448
_exptl_crystal_size_max 0.43
_exptl_crystal_size_mid 0.41
_exptl_crystal_size_min 0.15
_refine_diff_density_max 0.529
_refine_diff_density_min -0.373
_refine_ls_extinction_method none
_refine_ls_goodness_of_fit_ref 1.019
_refine_ls_hydrogen_treatment constr
_refine_ls_matrix_type full
_refine_ls_number_parameters 290
_refine_ls_number_reflns 5033
_refine_ls_number_restraints 0
_refine_ls_restrained_S_all 1.019
_refine_ls_R_factor_all 0.0762
_refine_ls_R_factor_gt 0.0514
_refine_ls_shift/su_max 0.000
_refine_ls_shift/su_mean 0.000'
_refine_ls_structure_factor_coef Fsqd
_refine_ls_weighting_details 'calc w=1/[\s^2^(Fo^2^)+(0.0615P)^2^+0.6659P] where P=(Fo^2^+2Fc^2^)/3'
_refine_ls_weighting_scheme calc
_refine_ls_wR_factor_gt 0.1250
_refine_ls_wR_factor_ref 0.1394
_reflns_number_gt 3736
_reflns_number_total 5033
_reflns_threshold_expression I>2\s(I)
_cod_data_source_file hk2191.cif
_cod_data_source_block I
_cod_database_code 2213390
_cod_database_fobs_code 2213390

loop_
_symmetry_equiv_pos_as_xyz
+X,+Y,+Z
-X,-Y,-Z

loop_
_atom_site_type_symbol
_atom_site_label
_atom_site_fract_x
_atom_site_fract_y
_atom_site_fract_z
_atom_site_U_iso_or_equiv
_atom_site_adp_type
_atom_site_calc_flag
_atom_site_refinement_flags
_atom_site_occupancy
O O1 0.38235(14) -0.00677(12) 0.59244(9) 0.0282(3) Uani d . 1
C C5 0.19741(18) 0.09715(15) 0.74418(12) 0.0178(3) Uani d . 1
O O2 0.29836(16) -0.22355(14) 0.64516(10) 0.0383(3) Uani d . 1
C C6 0.11896(18) 0.21702(14) 0.79199(12) 0.0179(3) Uani d . 1
C C4 0.31213(18) 0.09982(15) 0.64980(12) 0.0196(3) Uani d . 1
C C3 0.3619(2) 0.21205(16) 0.60582(13) 0.0243(4) Uani d . 1
C C12 0.29202(18) -0.14316(15) 0.81467(13) 0.0193(3) Uani d . 1
C C11 0.15028(18) -0.02562(14) 0.79678(12) 0.0169(3) Uani d . 1
C C1 0.16923(19) 0.33052(15) 0.74716(13) 0.0210(3) Uani d . 1
C C22 0.01862(18) -0.05710(15) 0.74846(12) 0.0201(3) Uani d . 1
C C9 -0.0321(2) 0.45680(16) 0.88144(14) 0.0275(4) Uani d . 1
C C21 0.35899(18) -0.15980(15) 0.91317(13) 0.0206(3) Uani d . 1
C C20 0.31583(19) -0.06402(17) 0.98853(13) 0.0234(4) Uani d . 1
C C7 -0.01252(19) 0.23052(16) 0.88241(13) 0.0227(3) Uani d . 1
C C16 0.4738(2) -0.27780(17) 0.93867(15) 0.0285(4) Uani d . 1
C C2 0.2943(2) 0.32361(16) 0.65414(13) 0.0248(4) Uani d . 1
C C8 -0.0853(2) 0.34649(16) 0.92522(14) 0.0260(4) Uani d . 1
C C10 0.0927(2) 0.44850(16) 0.79379(14) 0.0259(4) Uani d . 1
C C13 0.3491(2) -0.23994(16) 0.74466(14) 0.0254(4) Uani d . 1
C C23 -0.0416(2) -0.16229(17) 0.79492(15) 0.0275(4) Uani d . 1
C C27 -0.0494(2) 0.01873(17) 0.66307(14) 0.0280(4) Uani d . 1
C C15 0.5190(2) -0.37528(17) 0.86558(18) 0.0364(5) Uani d . 1
C C19 0.3785(2) -0.0850(2) 1.08351(14) 0.0321(4) Uani d . 1
C C14 0.4597(2) -0.35658(17) 0.77093(17) 0.0337(4) Uani d . 1
C C18 0.4895(2) -0.2019(2) 1.10796(16) 0.0405(5) Uani d . 1
C C17 0.5361(2) -0.2948(2) 1.03740(17) 0.0392(5) Uani d . 1
C C26 -0.1742(2) -0.0098(2) 0.62474(16) 0.0371(5) Uani d . 1
C C24 -0.1645(2) -0.19128(18) 0.75591(17) 0.0347(4) Uani d . 1
C C25 -0.2313(2) -0.1148(2) 0.67066(17) 0.0366(4) Uani d . 1
O O3 0.36306(17) -0.40401(14) 0.50726(12) 0.0423(4) Uani d . 1
C C28 0.0803(3) -0.3473(3) 0.4929(2) 0.0599(7) Uani d . 1
C C29 0.2501(3) -0.3911(3) 0.4351(2) 0.0620(7) Uani d . 1
H H1OA 0.3349 -0.0727 0.5997 0.034 Uiso d PR 0.50
H H1OB 0.4549 -0.0068 0.5257 0.034 Uiso d PR 0.50
H H2OA 0.3103 -0.2814 0.5999 0.046 Uiso d PR 0.50
H H2OB 0.3274 -0.1441 0.6269 0.046 Uiso d PR 0.50
H H3 0.4472 0.2108 0.5409 0.029 Uiso d R 1
H H11 0.0952 -0.0070 0.8738 0.020 Uiso d R 1
H H9 -0.0815 0.5398 0.9064 0.033 Uiso d R 1
H H20 0.2500 0.0238 0.9654 0.028 Uiso d R 1
H H7 -0.0556 0.1516 0.9110 0.027 Uiso d R 1
H H2 0.3312 0.4016 0.6256 0.030 Uiso d R 1
H H8 -0.1821 0.3538 0.9868 0.031 Uiso d R 1
H H10 0.1343 0.5291 0.7627 0.031 Uiso d R 1
H H23 0.0046 -0.2207 0.8597 0.033 Uiso d R 1
H H27 -0.0211 0.0980 0.6348 0.034 Uiso d R 1
H H15 0.5972 -0.4588 0.8839 0.044 Uiso d R 1
H H19 0.3518 -0.0156 1.1362 0.039 Uiso d R 1
H H14 0.4849 -0.4187 0.7210 0.040 Uiso d R 1
H H18 0.5225 -0.2099 1.1776 0.049 Uiso d R 1
H H17 0.6208 -0.3838 1.0461 0.047 Uiso d R 1
H H26 -0.2207 0.0444 0.5615 0.044 Uiso d R 1
H H24 -0.2035 -0.2704 0.7873 0.042 Uiso d R 1
H H25 -0.3227 -0.1348 0.6417 0.044 Uiso d R 1
H H3A 0.3461 -0.3356 0.5344 0.063 Uiso calc PR 0.50
H H3B 0.4500 -0.4647 0.5028 0.063 Uiso d PR 0.50
H H28A 0.0590 -0.4096 0.5527 0.090 Uiso calc R 1
H H28B 0.0070 -0.3384 0.4427 0.090 Uiso calc R 1
H H28C 0.0648 -0.2655 0.5209 0.090 Uiso calc R 1
H H29A 0.2656 -0.4736 0.4066 0.074 Uiso calc R 1
H H29B 0.2707 -0.3293 0.3735 0.074 Uiso calc R 1

loop_
_atom_site_aniso_label
_atom_site_aniso_U_11
_atom_site_aniso_U_22
_atom_site_aniso_U_33
_atom_site_aniso_U_12
_atom_site_aniso_U_13
_atom_site_aniso_U_23
O1 0.0272(6) 0.0309(7) 0.0237(6) -0.0014(5) -0.0008(5) -0.0107(5)
C5 0.0154(7) 0.0200(7) 0.0181(7) -0.0046(6) -0.0045(6) -0.0001(6)
O2 0.0383(8) 0.0545(9) 0.0269(7) -0.0177(7) 0.0014(6) -0.0181(6)
C6 0.0159(7) 0.0197(7) 0.0180(7) -0.0042(6) -0.0044(6) 0.0001(6)
C4 0.0190(7) 0.0224(8) 0.0169(7) -0.0040(6) -0.0041(6) -0.0014(6)
C3 0.0215(8) 0.0304(9) 0.0186(8) -0.0080(7) 0.0009(6) 0.0024(7)
C12 0.0163(7) 0.0190(7) 0.0214(8) -0.0058(6) -0.0002(6) 0.0007(6)
C11 0.0169(7) 0.0182(7) 0.0152(7) -0.0046(6) -0.0018(6) -0.0011(6)
C1 0.0206(8) 0.0210(8) 0.0210(8) -0.0055(6) -0.0052(6) 0.0024(6)
C22 0.0179(7) 0.0225(8) 0.0196(8) -0.0059(6) -0.0016(6) -0.0025(6)
C9 0.0296(9) 0.0205(8) 0.0302(9) -0.0018(7) -0.0053(7) -0.0045(7)
C21 0.0148(7) 0.0221(8) 0.0241(8) -0.0079(6) -0.0021(6) 0.0056(6)
C20 0.0202(8) 0.0293(9) 0.0215(8) -0.0103(7) -0.0036(6) 0.0031(7)
C7 0.0208(8) 0.0220(8) 0.0237(8) -0.0064(6) 0.0002(6) -0.0008(6)
C16 0.0166(8) 0.0273(9) 0.0376(10) -0.0057(7) -0.0039(7) 0.0096(7)
C2 0.0247(8) 0.0241(8) 0.0247(8) -0.0093(7) -0.0029(7) 0.0053(7)
C8 0.0237(8) 0.0249(8) 0.0250(8) -0.0031(7) 0.0021(6) -0.0033(7)
C10 0.0291(9) 0.0196(8) 0.0291(9) -0.0070(7) -0.0060(7) 0.0011(7)
C13 0.0212(8) 0.0253(8) 0.0288(9) -0.0077(7) 0.0019(7) -0.0053(7)
C23 0.0236(8) 0.0276(9) 0.0310(9) -0.0089(7) -0.0059(7) 0.0053(7)
C27 0.0310(9) 0.0306(9) 0.0257(9) -0.0142(7) -0.0099(7) 0.0067(7)
C15 0.0207(9) 0.0217(9) 0.0586(13) -0.0006(7) -0.0016(8) 0.0058(8)
C19 0.0279(9) 0.0488(11) 0.0241(9) -0.0184(8) -0.0065(7) 0.0024(8)
C14 0.0264(9) 0.0220(9) 0.0485(12) -0.0041(7) 0.0042(8) -0.0098(8)
C18 0.0306(10) 0.0620(14) 0.0314(10) -0.0168(10) -0.0165(8) 0.0153(10)
C17 0.0244(9) 0.0432(11) 0.0456(12) -0.0078(8) -0.0129(8) 0.0200(9)
C26 0.0391(11) 0.0452(11) 0.0339(10) -0.0169(9) -0.0204(8) 0.0070(8)
C24 0.0288(9) 0.0315(10) 0.0480(11) -0.0158(8) -0.0087(8) 0.0017(8)
C25 0.0316(10) 0.0428(11) 0.0435(11) -0.0163(9) -0.0154(8) -0.0043(9)
O3 0.0343(7) 0.0411(8) 0.0484(9) -0.0081(6) -0.0084(6) 0.0050(7)
C28 0.0590(16) 0.0581(15) 0.0632(16) -0.0117(12) -0.0228(13) 0.0037(12)
C29 0.0693(17) 0.0573(15) 0.0512(15) 0.0045(13) -0.0146(13) -0.0145(12)

loop_
_atom_type_symbol
_atom_type_description
_atom_type_scat_dispersion_real
_atom_type_scat_dispersion_imag
_atom_type_scat_source
C C 0.0033 0.0016 'International Tables Vol C Tables 4.2.6.8 and 6.1.1.4'
H H 0.0000 0.0000 'International Tables Vol C Tables 4.2.6.8 and 6.1.1.4'
O O 0.0106 0.0060 'International Tables Vol C Tables 4.2.6.8 and 6.1.1.4'

loop_
_diffrn_radiation_wavelength
0.71073

loop_
_geom_angle_atom_site_label_1
_geom_angle_atom_site_label_2
_geom_angle_atom_site_label_3
_geom_angle
C4 C5 C6 117.39(14)
C4 C5 C11 122.95(14)
C6 C5 C11 119.66(13)
C1 C6 C7 116.88(14)
C1 C6 C5 119.92(14)
C7 C6 C5 123.18(14)
O1 C4 C5 121.72(14)
O1 C4 C3 115.88(14)
C5 C4 C3 122.40(15)
C2 C3 C4 120.18(14)
C13 C12 C21 117.99(14)
C13 C12 C11 122.59(14)
C21 C12 C11 119.17(13)
C5 C11 C22 114.33(12)
C5 C11 C12 115.76(12)
C22 C11 C12 113.46(13)
C10 C1 C2 120.68(15)
C10 C1 C6 120.17(14)
C2 C1 C6 119.14(15)
C27 C22 C23 118.02(15)
C27 C22 C11 122.60(14)
C23 C22 C11 119.31(14)
C10 C9 C8 119.58(16)
C20 C21 C16 117.31(15)
C20 C21 C12 123.03(14)
C16 C21 C12 119.66(15)
C19 C20 C21 121.34(16)
C8 C7 C6 121.59(15)
C15 C16 C17 121.89(17)
C15 C16 C21 118.76(16)
C17 C16 C21 119.34(18)
C3 C2 C1 120.76(15)
C7 C8 C9 120.78(15)
C9 C10 C1 120.99(15)
C12 C13 O2 119.94(15)
C12 C13 C14 122.01(16)
O2 C13 C14 118.05(16)
C24 C23 C22 121.01(16)
C22 C27 C26 120.85(16)
C14 C15 C16 121.02(16)
C20 C19 C18 120.65(19)
C15 C14 C13 120.38(17)
C17 C18 C19 119.90(17)
C18 C17 C16 121.44(17)
C25 C26 C27 120.50(17)
C25 C24 C23 120.41(17)
C26 C25 C24 119.19(17)
O3 C29 C28 111.0(2)
C4 O1 H1OA 121.4
C4 O1 H1OB 123.9
H1OA O1 H1OB 110.5
C13 O2 H2OA 128.5
C13 O2 H2OB 91.7
H2OA O2 H2OB 125.7
C2 C3 H3 118.7
C4 C3 H3 121.1
C5 C11 H11 105.7
C22 C11 H11 103.1
C12 C11 H11 102.5
C10 C9 H9 116.6
C8 C9 H9 123.8
C19 C20 H20 120.6
C21 C20 H20 117.5
C8 C7 H7 120.8
C6 C7 H7 117.5
C3 C2 H2 120.7
C1 C2 H2 118.5
C7 C8 H8 119.6
C9 C8 H8 119.6
C9 C10 H10 119.7
C1 C10 H10 119.3
C24 C23 H23 118.5
C22 C23 H23 120.5
C22 C27 H27 120.6
C26 C27 H27 118.1
C14 C15 H15 119.9
C16 C15 H15 119.1
C20 C19 H19 121.8
C18 C19 H19 117.5
C15 C14 H14 123.8
C13 C14 H14 115.8
C17 C18 H18 125.0
C19 C18 H18 115.0
C18 C17 H17 126.2
C16 C17 H17 112.3
C25 C26 H26 119.2
C27 C26 H26 120.2
C25 C24 H24 119.0
C23 C24 H24 120.6
C26 C25 H25 119.7
C24 C25 H25 121.1
C29 O3 H3A 109.5
C29 O3 H3B 120.9
H3A O3 H3B 126.6
C29 C28 H28A 109.5
C29 C28 H28B 109.5
H28A C28 H28B 109.5
C29 C28 H28C 109.5
H28A C28 H28C 109.5
H28B C28 H28C 109.5
O3 C29 H29A 109.4
C28 C29 H29A 109.4
O3 C29 H29B 109.4
C28 C29 H29B 109.4
H29A C29 H29B 108.0

loop_
_geom_bond_atom_site_label_1
_geom_bond_atom_site_label_2
_geom_bond_distance
O1 C4 1.3674(19)
C5 C4 1.382(2)
C5 C6 1.434(2)
C5 C11 1.523(2)
O2 C13 1.375(2)
C6 C1 1.422(2)
C6 C7 1.424(2)
C4 C3 1.406(2)
C3 C2 1.351(2)
C12 C13 1.375(2)
C12 C21 1.435(2)
C12 C11 1.533(2)
C11 C22 1.531(2)
C1 C10 1.408(2)
C1 C2 1.414(2)
C22 C27 1.382(2)
C22 C23 1.390(2)
C9 C10 1.367(2)
C9 C8 1.401(2)
C21 C20 1.416(2)
C21 C16 1.428(2)
C20 C19 1.370(2)
C7 C8 1.365(2)
C16 C15 1.409(3)
C16 C17 1.416(3)
C13 C14 1.402(2)
C23 C24 1.384(3)
C27 C26 1.393(3)
C15 C14 1.353(3)
C19 C18 1.400(3)
C18 C17 1.349(3)
C26 C25 1.373(3)
C24 C25 1.380(3)
O3 C29 1.431(3)
C28 C29 1.481(4)
O1 H1OA 0.9046
O1 H1OB 0.9371
O2 H2OA 0.8705
O2 H2OB 0.9477
C3 H3 0.9788
C11 H11 1.0028
C9 H9 0.9460
C20 H20 1.0022
C7 H7 1.0182
C2 H2 0.9819
C8 H8 1.0103
C10 H10 1.0335
C23 H23 1.0336
C27 H27 0.9589
C15 H15 0.9990
C19 H19 1.0131
C14 H14 0.9294
C18 H18 0.9561
C17 H17 1.0447
C26 H26 1.0023
C24 H24 1.0091
C25 H25 1.0203
O3 H3A 0.8200
O3 H3B 0.8500
C28 H28A 0.9600
C28 H28B 0.9600
C28 H28C 0.9600
C29 H29A 0.9700
C29 H29B 0.9700

loop_
_geom_hbond_atom_site_label_D
_geom_hbond_atom_site_label_H
_geom_hbond_atom_site_label_A
_geom_hbond_site_symmetry_A
_geom_hbond_distance_DH
_geom_hbond_distance_HA
_geom_hbond_distance_DA
_geom_hbond_angle_DHA
O1 H1OA O2 . 0.90 1.75 2.6080(19) 158
O1 H10B O1 2_656 0.94 1.84 2.7713(17) 170
O2 H2OA O3 . 0.87 1.78 2.646(2) 172
O3 H3B O3 2_646 0.85 1.83 2.6817(19) 180
